data_4128494
loop_
_publ_author_name
'Hadlington, Terrance J.'
'Szilv\'asi, Tibor'
'Driess, Matthias'

_publ_section_title
;
 Versatile Tautomerization of EH<sub>2</sub>-Substituted Silylenes (E = N,
 P, As) in the Coordination Sphere of Nickel.
;
_journal_issue 7
_journal_name_full 'Journal of the American Chemical Society'
_journal_page_first 3304
_journal_page_last 3314
_journal_paper_doi 10.1021/jacs.9b00159
_journal_volume 141
_journal_year 2019
_chemical_formula_moiety 'C6 H18 As Li N2'
_chemical_formula_sum 'C6 H18 As Li N2'
_chemical_formula_weight 200.08
_space_group_crystal_system tetragonal
_space_group_IT_number 76
_space_group_name_Hall 'P 4w'
_space_group_name_H-M_alt 'P 41'
_atom_sites_solution_hydrogens mixed
_audit_creation_method SHELXL-2016/6
_cell_angle_alpha 90
_cell_angle_beta 90
_cell_angle_gamma 90
_cell_formula_units_Z 4
_cell_length_a 8.61200(10)
_cell_length_b 8.61200(10)
_cell_length_c 14.7393(2)
_cell_measurement_reflns_used 4967
_cell_measurement_temperature 150(2)
_cell_measurement_theta_max 73.1910
_cell_measurement_theta_min 5.1130
_cell_volume 1093.16(2)
_computing_cell_refinement 'CrysAlisPro 1.171.38.46 (Rigaku OD, 2015)'
_computing_data_collection 'CrysAlisPro 1.171.38.46 (Rigaku OD, 2015)'
_computing_data_reduction 'CrysAlisPro 1.171.38.46 (Rigaku OD, 2015)'
_computing_structure_refinement 'SHELXL-2016/6 (Sheldrick, 2016)'
_computing_structure_solution 'SHELXT 2014/5 (Sheldrick, 2014)'
_diffrn_ambient_temperature 150(2)
_diffrn_detector_area_resol_mean 10.5435
_diffrn_measured_fraction_theta_full 1.000
_diffrn_measured_fraction_theta_max 1.000
_diffrn_measurement_device_type 'SuperNova, Single source at offset, Atlas'
_diffrn_measurement_method '\w scans'
_diffrn_radiation_type CuK\a
_diffrn_radiation_wavelength 1.54184
_diffrn_reflns_av_R_equivalents 0.0182
_diffrn_reflns_av_unetI/netI 0.0140
_diffrn_reflns_Laue_measured_fraction_full 1.000
_diffrn_reflns_Laue_measured_fraction_max 1.000
_diffrn_reflns_limit_h_max 10
_diffrn_reflns_limit_h_min -10
_diffrn_reflns_limit_k_max 9
_diffrn_reflns_limit_k_min -10
_diffrn_reflns_limit_l_max 16
_diffrn_reflns_limit_l_min -17
_diffrn_reflns_number 6475
_diffrn_reflns_point_group_measured_fraction_full 0.963
_diffrn_reflns_point_group_measured_fraction_max 0.961
_diffrn_reflns_theta_full 67.684
_diffrn_reflns_theta_max 69.976
_diffrn_reflns_theta_min 5.136
_diffrn_source 'micro-focus sealed X-ray tube'
_exptl_absorpt_coefficient_mu 3.730
_exptl_absorpt_correction_T_max 1.00000
_exptl_absorpt_correction_T_min 0.62684
_exptl_absorpt_correction_type multi-scan
_exptl_absorpt_process_details
;
CrysAlisPro 1.171.38.46 (Rigaku Oxford Diffraction, 2015)
Empirical absorption correction using spherical harmonics,
 implemented in SCALE3 ABSPACK scaling algorithm.
;
_exptl_crystal_colour colourless
_exptl_crystal_density_diffrn 1.216
_exptl_crystal_description rod
_exptl_crystal_F_000 416
_exptl_crystal_size_max 0.255
_exptl_crystal_size_mid 0.184
_exptl_crystal_size_min 0.111
_refine_diff_density_max 0.451
_refine_diff_density_min -0.600
_refine_diff_density_rms 0.065
_refine_ls_abs_structure_details
;
 Flack x determined using 881 quotients [(I+)-(I-)]/[(I+)+(I-)]
 (Parsons, Flack and Wagner, Acta Cryst. B69 (2013) 249-259).
;
_refine_ls_abs_structure_Flack -0.01(7)
_refine_ls_extinction_method none
_refine_ls_goodness_of_fit_ref 1.079
_refine_ls_hydrogen_treatment mixed
_refine_ls_matrix_type full
_refine_ls_number_parameters 134
_refine_ls_number_reflns 1999
_refine_ls_number_restraints 1
_refine_ls_restrained_S_all 1.079
_refine_ls_R_factor_all 0.0382
_refine_ls_R_factor_gt 0.0374
_refine_ls_shift/su_max 0.030
_refine_ls_shift/su_mean 0.003
_refine_ls_structure_factor_coef Fsqd
_refine_ls_weighting_details 'w=1/[\s^2^(Fo^2^)+(0.0664P)^2^+0.6756P] where P=(Fo^2^+2Fc^2^)/3'
_refine_ls_weighting_scheme calc
_refine_ls_wR_factor_gt 0.0961
_refine_ls_wR_factor_ref 0.0991
_reflns_Friedel_coverage 0.844
_reflns_Friedel_fraction_full 0.923
_reflns_Friedel_fraction_max 0.918
_reflns_number_gt 1976
_reflns_number_total 1999
_reflns_threshold_expression 'I > 2\s(I)'
_cod_data_source_file ja9b00159_si_002.cif
_cod_data_source_block LiAsH2TMEDA
_cod_original_cell_volume 1093.16(3)
_cod_database_code 4128494
_shelx_shelxl_version_number 2016/6
_shelx_space_group_comment
;
The symmetry employed for this shelxl refinement is uniquely defined
by the following loop, which should always be used as a source of
symmetry information in preference to the above space-group names.
They are only intended as comments.
;

loop_
_space_group_symop_operation_xyz
'x, y, z'
'-y, x, z+1/4'
'-x, -y, z+1/2'
'y, -x, z+3/4'

loop_
_atom_site_label
_atom_site_type_symbol
_atom_site_fract_x
_atom_site_fract_y
_atom_site_fract_z
_atom_site_U_iso_or_equiv
_atom_site_adp_type
_atom_site_occupancy
_atom_site_site_symmetry_order
_atom_site_calc_flag
_atom_site_refinement_flags_posn
_atom_site_refinement_flags_adp
_atom_site_refinement_flags_occupancy
_atom_site_disorder_assembly
_atom_site_disorder_group
As1 As 0.41993(6) 0.72317(7) 0.66889(2) 0.0430(2) Uani 1 1 d . . . . .
N1 N 0.6523(16) 1.0077(16) 0.5017(8) 0.034(3) Uani 0.63(2) 1 d . . P A 1
C4 C 0.427(2) 1.014(3) 0.390(2) 0.131(12) Uani 0.63(2) 1 d . . P A 1
H4A H 0.477538 1.007390 0.329581 0.157 Uiso 0.63(2) 1 calc R U P A 1
H4B H 0.330980 1.075799 0.381292 0.157 Uiso 0.63(2) 1 calc R U P A 1
Li1 Li 0.5517(10) 0.7843(10) 0.5090(7) 0.0359(17) Uani 1 1 d . . . . .
C2 C 0.784(2) 1.0361(17) 0.4539(17) 0.076(5) Uani 0.63(2) 1 d . . P A 1
H2A H 0.809553 1.146915 0.457405 0.114 Uiso 0.63(2) 1 calc R U P A 1
H2B H 0.768513 1.006700 0.390309 0.114 Uiso 0.63(2) 1 calc R U P A 1
H2C H 0.869917 0.975252 0.479419 0.114 Uiso 0.63(2) 1 calc R U P A 1
C6 C 0.2195(17) 0.842(4) 0.4533(15) 0.097(12) Uani 0.63(2) 1 d . . P A 1
H6A H 0.145471 0.882112 0.408525 0.146 Uiso 0.63(2) 1 calc R U P A 1
H6B H 0.216538 0.907198 0.507770 0.146 Uiso 0.63(2) 1 calc R U P A 1
H6C H 0.191558 0.735215 0.469326 0.146 Uiso 0.63(2) 1 calc R U P A 1
C5 C 0.373(2) 0.750(4) 0.3335(12) 0.097(7) Uani 0.63(2) 1 d . . P A 1
H5A H 0.272668 0.696128 0.328526 0.146 Uiso 0.63(2) 1 calc R U P A 1
H5B H 0.456502 0.672856 0.336682 0.146 Uiso 0.63(2) 1 calc R U P A 1
H5C H 0.388050 0.816180 0.280324 0.146 Uiso 0.63(2) 1 calc R U P A 1
C3 C 0.518(2) 1.0949(12) 0.4411(9) 0.056(4) Uani 0.63(2) 1 d . . P A 1
H3A H 0.451164 1.154040 0.483594 0.067 Uiso 0.63(2) 1 calc R U P A 1
H3B H 0.570534 1.171864 0.401893 0.067 Uiso 0.63(2) 1 calc R U P A 1
N2 N 0.3741(13) 0.8445(16) 0.4153(11) 0.038(2) Uani 0.63(2) 1 d . . P A 1
C1 C 0.643(4) 1.090(2) 0.585(2) 0.057(7) Uani 0.63(2) 1 d . . P A 1
H1A H 0.728603 1.058050 0.624671 0.086 Uiso 0.63(2) 1 calc R U P A 1
H1B H 0.543759 1.066588 0.614705 0.086 Uiso 0.63(2) 1 calc R U P A 1
H1C H 0.649940 1.201639 0.573315 0.086 Uiso 0.63(2) 1 calc R U P A 1
N1A N 0.625(3) 1.025(3) 0.4900(17) 0.028(5) Uiso 0.37(2) 1 d . . P A 2
C4A C 0.379(2) 1.028(2) 0.4387(15) 0.050(5) Uiso 0.37(2) 1 d . . P A 2
H4A1 H 0.353039 1.050853 0.502821 0.060 Uiso 0.37(2) 1 calc R U P A 2
H4A2 H 0.310113 1.089668 0.398704 0.060 Uiso 0.37(2) 1 calc R U P A 2
C2A C 0.826(2) 1.001(3) 0.4810(15) 0.042(5) Uiso 0.37(2) 1 d . . P A 2
H2A1 H 0.849589 0.937193 0.427875 0.062 Uiso 0.37(2) 1 calc R U P A 2
H2A2 H 0.865198 0.950105 0.535804 0.062 Uiso 0.37(2) 1 calc R U P A 2
H2A3 H 0.875327 1.103075 0.474443 0.062 Uiso 0.37(2) 1 calc R U P A 2
C6A C 0.201(5) 0.843(5) 0.449(4) 0.085(14) Uiso 0.37(2) 1 d . . P A 2
H6A1 H 0.196845 0.820894 0.513992 0.128 Uiso 0.37(2) 1 calc R U P A 2
H6A2 H 0.167256 0.751435 0.414781 0.128 Uiso 0.37(2) 1 calc R U P A 2
H6A3 H 0.132309 0.930663 0.434914 0.128 Uiso 0.37(2) 1 calc R U P A 2
C5A C 0.387(2) 0.829(2) 0.3298(15) 0.043(5) Uiso 0.37(2) 1 d . . P A 2
H5A1 H 0.317029 0.886555 0.289361 0.065 Uiso 0.37(2) 1 calc R U P A 2
H5A2 H 0.361844 0.718128 0.327026 0.065 Uiso 0.37(2) 1 calc R U P A 2
H5A3 H 0.494458 0.845312 0.310823 0.065 Uiso 0.37(2) 1 calc R U P A 2
C3A C 0.579(2) 1.066(2) 0.4153(16) 0.045(5) Uiso 0.37(2) 1 d . . P A 2
H3A1 H 0.620432 1.000000 0.365768 0.054 Uiso 0.37(2) 1 calc R U P A 2
H3A2 H 0.599851 1.176481 0.402700 0.054 Uiso 0.37(2) 1 calc R U P A 2
N2A N 0.367(2) 0.884(2) 0.4221(18) 0.029(5) Uiso 0.37(2) 1 d . . P A 2
C1A C 0.627(5) 1.111(5) 0.583(4) 0.047(9) Uiso 0.37(2) 1 d . . P A 2
H1A1 H 0.686404 1.207837 0.577204 0.070 Uiso 0.37(2) 1 calc R U P A 2
H1A2 H 0.676380 1.044637 0.628796 0.070 Uiso 0.37(2) 1 calc R U P A 2
H1A3 H 0.520714 1.134995 0.601800 0.070 Uiso 0.37(2) 1 calc R U P A 2
H0 H 0.378717 0.871255 0.709341 0.5(3) Uiso 1 1 d R . . . .
H8 H 0.530047 0.711705 0.749541 0.14(5) Uiso 1 1 d R . . . .

loop_
_atom_site_aniso_label
_atom_site_aniso_U_11
_atom_site_aniso_U_22
_atom_site_aniso_U_33
_atom_site_aniso_U_23
_atom_site_aniso_U_13
_atom_site_aniso_U_12
As1 0.0381(3) 0.0620(4) 0.0289(3) 0.0042(3) 0.0040(3) -0.0086(2)
N1 0.032(5) 0.041(5) 0.030(5) 0.009(4) -0.010(4) -0.007(4)
C4 0.057(8) 0.141(15) 0.19(2) 0.142(17) -0.057(12) -0.044(10)
Li1 0.035(4) 0.037(4) 0.035(5) 0.000(3) 0.001(3) -0.006(3)
C2 0.057(8) 0.052(7) 0.118(15) 0.002(8) 0.040(9) -0.015(6)
C6 0.016(5) 0.22(3) 0.054(9) 0.039(11) -0.006(4) 0.004(7)
C5 0.081(10) 0.16(2) 0.050(9) -0.013(11) -0.034(8) 0.007(12)
C3 0.082(10) 0.032(4) 0.054(8) 0.002(4) -0.014(7) 0.004(5)
N2 0.036(4) 0.032(5) 0.046(5) 0.007(6) -0.006(4) -0.009(4)
C1 0.089(15) 0.030(7) 0.052(9) -0.015(7) -0.003(7) -0.002(7)

loop_
_atom_type_symbol
_atom_type_description
_atom_type_scat_dispersion_real
_atom_type_scat_dispersion_imag
_atom_type_scat_source
C C 0.0181 0.0091 'International Tables Vol C Tables 4.2.6.8 and 6.1.1.4'
H H 0.0000 0.0000 'International Tables Vol C Tables 4.2.6.8 and 6.1.1.4'
Li Li 0.0008 0.0003 'International Tables Vol C Tables 4.2.6.8 and 6.1.1.4'
N N 0.0311 0.0180 'International Tables Vol C Tables 4.2.6.8 and 6.1.1.4'
As As -0.9300 1.0051 'International Tables Vol C Tables 4.2.6.8 and 6.1.1.4'

loop_
_geom_angle_atom_site_label_1
_geom_angle_atom_site_label_2
_geom_angle_atom_site_label_3
_geom_angle
_geom_angle_site_symmetry_1
_geom_angle_site_symmetry_3
Li1 As1 Li1 146.5(3) 2_655 .
Li1 As1 H0 97.0 2_655 .
Li1 As1 H0 107.1 . .
Li1 As1 H8 89.2 2_655 .
Li1 As1 H8 115.9 . .
H0 As1 H8 83.6 . .
C2 N1 C1 114.0(18) . .
C2 N1 C3 103.0(14) . .
C1 N1 C3 101.7(16) . .
C2 N1 Li1 122.2(11) . .
C1 N1 Li1 112.8(14) . .
C3 N1 Li1 98.9(8) . .
C3 C4 N2 122.3(13) . .
C3 C4 H4A 106.8 . .
N2 C4 H4A 106.7 . .
C3 C4 H4B 106.7 . .
N2 C4 H4B 106.8 . .
H4A C4 H4B 106.6 . .
N1 Li1 N2 92.3(6) . .
N1A Li1 N2A 76.3(9) . .
N1 Li1 As1 110.5(5) . 4_564
N2 Li1 As1 103.7(6) . 4_564
N1A Li1 As1 113.9(7) . 4_564
N2A Li1 As1 111.6(7) . 4_564
N1 Li1 As1 113.5(5) . .
N2 Li1 As1 108.4(5) . .
N1A Li1 As1 115.0(8) . .
N2A Li1 As1 106.3(7) . .
As1 Li1 As1 123.2(3) 4_564 .
N1A Li1 C4A 52.3(7) . .
N2A Li1 C4A 26.5(7) . .
As1 Li1 C4A 127.8(6) 4_564 .
As1 Li1 C4A 104.5(6) . .
N1 C2 H2A 109.5 . .
N1 C2 H2B 109.5 . .
H2A C2 H2B 109.5 . .
N1 C2 H2C 109.5 . .
H2A C2 H2C 109.5 . .
H2B C2 H2C 109.5 . .
N2 C6 H6A 109.5 . .
N2 C6 H6B 109.5 . .
H6A C6 H6B 109.5 . .
N2 C6 H6C 109.5 . .
H6A C6 H6C 109.5 . .
H6B C6 H6C 109.5 . .
N2 C5 H5A 109.5 . .
N2 C5 H5B 109.5 . .
H5A C5 H5B 109.5 . .
N2 C5 H5C 109.5 . .
H5A C5 H5C 109.5 . .
H5B C5 H5C 109.5 . .
C4 C3 N1 119.9(13) . .
C4 C3 H3A 107.3 . .
N1 C3 H3A 107.3 . .
C4 C3 H3B 107.3 . .
N1 C3 H3B 107.3 . .
H3A C3 H3B 106.9 . .
C6 N2 C5 107.8(16) . .
C6 N2 C4 111.8(18) . .
C5 N2 C4 108.9(17) . .
C6 N2 Li1 114.1(11) . .
C5 N2 Li1 114.0(11) . .
C4 N2 Li1 100.0(7) . .
N1 C1 H1A 109.4 . .
N1 C1 H1B 109.5 . .
H1A C1 H1B 109.5 . .
N1 C1 H1C 109.5 . .
H1A C1 H1C 109.5 . .
H1B C1 H1C 109.5 . .
C3A N1A C1A 132(3) . .
C3A N1A C2A 107(2) . .
C1A N1A C2A 96(2) . .
C3A N1A Li1 107.1(16) . .
C1A N1A Li1 110(2) . .
C2A N1A Li1 100.5(13) . .
N2A C4A C3A 102.6(19) . .
N2A C4A Li1 51.4(13) . .
C3A C4A Li1 72.0(9) . .
N2A C4A H4A1 111.2 . .
C3A C4A H4A1 111.2 . .
Li1 C4A H4A1 85.1 . .
N2A C4A H4A2 111.2 . .
C3A C4A H4A2 111.2 . .
Li1 C4A H4A2 161.7 . .
H4A1 C4A H4A2 109.2 . .
N1A C2A H2A1 109.5 . .
N1A C2A H2A2 109.5 . .
H2A1 C2A H2A2 109.5 . .
N1A C2A H2A3 109.5 . .
H2A1 C2A H2A3 109.5 . .
H2A2 C2A H2A3 109.5 . .
N2A C6A H6A1 109.5 . .
N2A C6A H6A2 109.5 . .
H6A1 C6A H6A2 109.5 . .
N2A C6A H6A3 109.5 . .
H6A1 C6A H6A3 109.5 . .
H6A2 C6A H6A3 109.5 . .
N2A C5A H5A1 109.5 . .
N2A C5A H5A2 109.5 . .
H5A1 C5A H5A2 109.5 . .
N2A C5A H5A3 109.5 . .
H5A1 C5A H5A3 109.5 . .
H5A2 C5A H5A3 109.5 . .
N1A C3A C4A 95(2) . .
N1A C3A H3A1 112.8 . .
C4A C3A H3A1 112.8 . .
N1A C3A H3A2 112.8 . .
C4A C3A H3A2 112.8 . .
H3A1 C3A H3A2 110.2 . .
C4A N2A C5A 119(2) . .
C4A N2A C6A 105(2) . .
C5A N2A C6A 106(2) . .
C4A N2A Li1 102.1(17) . .
C5A N2A Li1 109.2(13) . .
C6A N2A Li1 116(2) . .
N1A C1A H1A1 109.5 . .
N1A C1A H1A2 109.5 . .
H1A1 C1A H1A2 109.5 . .
N1A C1A H1A3 109.4 . .
H1A1 C1A H1A3 109.5 . .
H1A2 C1A H1A3 109.5 . .

loop_
_geom_bond_atom_site_label_1
_geom_bond_atom_site_label_2
_geom_bond_distance
_geom_bond_site_symmetry_2
As1 Li1 2.653(9) 2_655
As1 Li1 2.668(10) .
As1 H0 1.4519 .
As1 H8 1.5239 .
N1 C2 1.360(19) .
N1 C1 1.42(3) .
N1 C3 1.65(2) .
N1 Li1 2.113(14) .
C4 C3 1.29(3) .
C4 N2 1.574(18) .
C4 H4A 0.9900 .
C4 H4B 0.9900 .
Li1 N2 2.125(15) .
Li1 N1A 2.18(3) .
Li1 N2A 2.22(2) .
Li1 C4A 2.77(2) .
C2 H2A 0.9800 .
C2 H2B 0.9800 .
C2 H2C 0.9800 .
C6 N2 1.44(2) .
C6 H6A 0.9800 .
C6 H6B 0.9800 .
C6 H6C 0.9800 .
C5 N2 1.46(2) .
C5 H5A 0.9800 .
C5 H5B 0.9800 .
C5 H5C 0.9800 .
C3 H3A 0.9900 .
C3 H3B 0.9900 .
C1 H1A 0.9800 .
C1 H1B 0.9800 .
C1 H1C 0.9800 .
N1A C3A 1.22(3) .
N1A C1A 1.56(6) .
N1A C2A 1.75(3) .
C4A N2A 1.26(3) .
C4A C3A 1.79(3) .
C4A H4A1 0.9900 .
C4A H4A2 0.9900 .
C2A H2A1 0.9800 .
C2A H2A2 0.9800 .
C2A H2A3 0.9800 .
C6A N2A 1.52(5) .
C6A H6A1 0.9800 .
C6A H6A2 0.9800 .
C6A H6A3 0.9800 .
C5A N2A 1.45(3) .
C5A H5A1 0.9800 .
C5A H5A2 0.9800 .
C5A H5A3 0.9800 .
C3A H3A1 0.9900 .
C3A H3A2 0.9900 .
C1A H1A1 0.9800 .
C1A H1A2 0.9800 .
C1A H1A3 0.9800 .
